data_7033528
loop_
_publ_author_name
'Khakhlary, Prithiviraj'
'E Anson, Christopher'
'Mondal, Abhishake'
'Powell, Annie K.'
'Baruah, Jubaraj B.'

_publ_section_title
;
 Structural and magnetic properties of oxyquinolinate clusters of
 cobalt(ii) and manganese(ii) and serendipitous intake of carbonate during
 synthesis.
;
_journal_issue 7
_journal_name_full 'Dalton transactions (Cambridge, England : 2003)'
_journal_page_first 2964
_journal_page_last 2969
_journal_paper_doi 10.1039/c4dt02999b
_journal_volume 44
_journal_year 2015
_chemical_formula_moiety 'C54 H36 Cl2 Co4 N6 O6'
_chemical_formula_sum 'C54 H36 Cl2 Co4 N6 O6'
_chemical_formula_weight 1171.51
_space_group_crystal_system monoclinic
_space_group_IT_number 14
_space_group_name_Hall '-P 2yn'
_space_group_name_H-M_alt 'P 1 21/n 1'
_symmetry_space_group_name_Hall '-P 2yn'
_symmetry_space_group_name_H-M 'P 1 21/n 1'
_atom_sites_solution_hydrogens geom
_audit_creation_method SHELXL-2014/7
_audit_update_record
;
2014-12-19 deposited with the CCDC.
2015-01-07 downloaded from the CCDC.
;
_cell_angle_alpha 90
_cell_angle_beta 105.997(3)
_cell_angle_gamma 90
_cell_formula_units_Z 2
_cell_length_a 11.0742(4)
_cell_length_b 13.6865(5)
_cell_length_c 17.0032(7)
_cell_measurement_reflns_used 4295
_cell_measurement_temperature 296(2)
_cell_measurement_theta_max 21.66
_cell_measurement_theta_min 2.42
_cell_volume 2477.33(17)
_computing_cell_refinement 'Bruker SMART'
_computing_data_collection 'Bruker SMART'
_computing_data_reduction 'Bruker SMART'
_computing_molecular_graphics 'Bruker SHELXTL'
_computing_publication_material 'SHELXL-2014/7 (Sheldrick, 2014)'
_computing_structure_refinement 'SHELXL-2014/7 (Sheldrick, 2014)'
_computing_structure_solution 'SHELXS-97 (Sheldrick, 1990)'
_diffrn_ambient_temperature 296(2)
_diffrn_measured_fraction_theta_full 0.993
_diffrn_measured_fraction_theta_max 0.986
_diffrn_measurement_device_type 'CCD area detector'
_diffrn_measurement_method 'phi and omega scans'
_diffrn_radiation_type MoK\a
_diffrn_radiation_wavelength 0.71073
_diffrn_reflns_av_R_equivalents 0.0615
_diffrn_reflns_av_unetI/netI 0.0508
_diffrn_reflns_Laue_measured_fraction_full 0.993
_diffrn_reflns_Laue_measured_fraction_max 0.986
_diffrn_reflns_limit_h_max 13
_diffrn_reflns_limit_h_min -13
_diffrn_reflns_limit_k_max 17
_diffrn_reflns_limit_k_min -17
_diffrn_reflns_limit_l_max 21
_diffrn_reflns_limit_l_min -21
_diffrn_reflns_number 31165
_diffrn_reflns_point_group_measured_fraction_full 0.993
_diffrn_reflns_point_group_measured_fraction_max 0.986
_diffrn_reflns_theta_full 25.242
_diffrn_reflns_theta_max 26.372
_diffrn_reflns_theta_min 1.941
_diffrn_source 'fine-focus sealed tube'
_exptl_absorpt_coefficient_mu 1.482
_exptl_absorpt_correction_T_max 0.735
_exptl_absorpt_correction_T_min 0.630
_exptl_absorpt_correction_type multi-scan
_exptl_absorpt_process_details Psi-scan
_exptl_crystal_colour black
_exptl_crystal_density_diffrn 1.571
_exptl_crystal_description block
_exptl_crystal_F_000 1184
_exptl_crystal_size_max 0.32
_exptl_crystal_size_mid 0.26
_exptl_crystal_size_min 0.22
_refine_diff_density_max 0.428
_refine_diff_density_min -0.333
_refine_diff_density_rms 0.056
_refine_ls_extinction_method none
_refine_ls_goodness_of_fit_ref 1.048
_refine_ls_hydrogen_treatment constr
_refine_ls_matrix_type full
_refine_ls_number_parameters 409
_refine_ls_number_reflns 4992
_refine_ls_number_restraints 384
_refine_ls_restrained_S_all 1.030
_refine_ls_R_factor_all 0.0942
_refine_ls_R_factor_gt 0.0521
_refine_ls_shift/su_max 0.000
_refine_ls_shift/su_mean 0.000
_refine_ls_structure_factor_coef Fsqd
_refine_ls_weighting_details 'w=1/[\s^2^(Fo^2^)+(0.0631P)^2^+1.1308P] where P=(Fo^2^+2Fc^2^)/3'
_refine_ls_weighting_scheme calc
_refine_ls_wR_factor_gt 0.1247
_refine_ls_wR_factor_ref 0.1431
_reflns_Friedel_coverage 0.000
_reflns_number_gt 3194
_reflns_number_total 4992
_reflns_threshold_expression 'I > 2\s(I)'
_cod_data_source_file c4dt02999b1.cif
_cod_data_source_block Co4
_cod_depositor_comments 'Adding full bibliography for 7033526--7033528.cif.'
_cod_database_code 7033528
_shelx_shelxl_version_number 2014/7
_shelx_space_group_comment
;
The symmetry employed for this shelxl refinement is uniquely defined
by the following loop, which should always be used as a source of
symmetry information in preference to the above space-group names.
They are only intended as comments.
;

loop_
_space_group_symop_operation_xyz
'x, y, z'
'-x+1/2, y+1/2, -z+1/2'
'-x, -y, -z'
'x-1/2, -y-1/2, z-1/2'

loop_
_atom_site_label
_atom_site_type_symbol
_atom_site_fract_x
_atom_site_fract_y
_atom_site_fract_z
_atom_site_U_iso_or_equiv
_atom_site_adp_type
_atom_site_occupancy
_atom_site_site_symmetry_order
_atom_site_calc_flag
_atom_site_refinement_flags_posn
_atom_site_refinement_flags_adp
_atom_site_refinement_flags_occupancy
_atom_site_disorder_assembly
_atom_site_disorder_group
Co1A Co 0.36815(8) 0.33863(6) 0.54339(6) 0.0445(2) Uani 0.648 1 d . U P A 1
Co2A Co 0.63025(6) 0.45146(5) 0.54804(5) 0.0437(2) Uani 0.648 1 d . U P A 1
Co1B Co 0.4194(3) 0.30507(19) 0.5125(2) 0.0459(6) Uani 0.184 1 d . U P A 2
Co2B Co 0.5499(3) 0.50529(18) 0.59751(16) 0.0460(6) Uani 0.184 1 d . U P A 2
Co1C Co 0.3371(3) 0.3351(2) 0.4805(2) 0.0497(7) Uani 0.168 1 d . U P A 3
Co2C Co 0.4200(3) 0.5529(2) 0.55158(19) 0.0467(7) Uani 0.168 1 d . U P A 3
Cl1 Cl 0.27372(9) 0.18512(7) 0.52671(7) 0.0721(3) Uani 1 1 d . . . . .
O1A O 0.5445(3) 0.3164(2) 0.5393(2) 0.0485(9) Uani 0.648 1 d D U P A 1
C1A C 0.6178(3) 0.2402(3) 0.5291(3) 0.0440(14) Uani 0.648 1 d DG U P A 1
C2A C 0.5886(4) 0.1419(3) 0.5328(4) 0.0534(19) Uani 0.648 1 d G U P A 1
H2AA H 0.5123 0.1236 0.5414 0.064 Uiso 0.648 1 calc R U P A 1
C3A C 0.6735(5) 0.0708(2) 0.5239(5) 0.079(5) Uani 0.648 1 d G U P A 1
H3AA H 0.6539 0.0050 0.5264 0.094 Uiso 0.648 1 calc R U P A 1
C4A C 0.7875(5) 0.0980(2) 0.5111(5) 0.060(2) Uani 0.648 1 d G U P A 1
H4AA H 0.8443 0.0504 0.5052 0.072 Uiso 0.648 1 calc R U P A 1
C5A C 0.8167(4) 0.1963(3) 0.5074(4) 0.060(3) Uani 0.648 1 d G U P A 1
C6A C 0.7319(3) 0.2675(2) 0.5163(2) 0.0469(14) Uani 0.648 1 d G U P A 1
N1A N 0.7611(3) 0.3658(2) 0.5125(3) 0.0526(13) Uani 0.648 1 d G U P A 1
C9A C 0.8751(4) 0.3930(3) 0.4998(4) 0.067(2) Uani 0.648 1 d G U P A 1
H9AA H 0.8947 0.4588 0.4972 0.081 Uiso 0.648 1 calc R U P A 1
C8A C 0.9600(4) 0.3219(4) 0.4908(5) 0.090(3) Uani 0.648 1 d G U P A 1
H8AA H 1.0363 0.3402 0.4823 0.108 Uiso 0.648 1 calc R U P A 1
C7A C 0.9308(4) 0.2236(4) 0.4946(5) 0.106(5) Uani 0.648 1 d G U P A 1
H7AA H 0.9875 0.1760 0.4886 0.127 Uiso 0.648 1 calc R U P A 1
O1B O 0.5670(11) 0.4142(9) 0.5009(8) 0.044(3) Uiso 0.184 1 d D U P A 2
C1B C 0.6807(12) 0.3736(8) 0.4988(9) 0.050(5) Uiso 0.184 1 d DG . P A 2
C2B C 0.7869(15) 0.4215(9) 0.4901(10) 0.063(6) Uiso 0.184 1 d G . P A 2
H2BA H 0.7853 0.4888 0.4822 0.076 Uiso 0.184 1 calc R U P A 2
C3B C 0.8955(13) 0.3689(12) 0.4933(13) 0.098(11) Uiso 0.184 1 d G U P A 2
H3BA H 0.9666 0.4010 0.4875 0.118 Uiso 0.184 1 calc R U P A 2
C4B C 0.8979(12) 0.2684(11) 0.5052(14) 0.099(10) Uiso 0.184 1 d G . P A 2
H4BA H 0.9706 0.2332 0.5074 0.119 Uiso 0.184 1 calc R U P A 2
C5B C 0.7917(12) 0.2205(8) 0.5140(11) 0.102(11) Uiso 0.184 1 d G U P A 2
C6B C 0.6831(10) 0.2730(8) 0.5108(8) 0.072(8) Uiso 0.184 1 d G U P A 2
N1B N 0.5769(12) 0.2251(11) 0.5195(13) 0.064(6) Uiso 0.184 1 d G U P A 2
C9B C 0.5793(17) 0.1246(11) 0.5314(16) 0.127(13) Uiso 0.184 1 d G U P A 2
H9BA H 0.5082 0.0925 0.5372 0.153 Uiso 0.184 1 calc R U P A 2
C8B C 0.688(2) 0.0720(8) 0.5346(17) 0.041(7) Uiso 0.184 1 d G U P A 2
H8BA H 0.6895 0.0047 0.5425 0.049 Uiso 0.184 1 calc R U P A 2
C7B C 0.7941(17) 0.1199(8) 0.5259(16) 0.090(10) Uiso 0.184 1 d G U P A 2
H7BA H 0.8668 0.0847 0.5280 0.109 Uiso 0.184 1 calc R U P A 2
O1C O 0.5129(13) 0.3136(10) 0.4745(10) 0.057(4) Uiso 0.168 1 d D U P A 3
C1C C 0.6091(11) 0.2434(10) 0.4924(8) 0.042(6) Uiso 0.168 1 d DG U P A 3
C2C C 0.5855(15) 0.1457(11) 0.5045(11) 0.042(6) Uiso 0.168 1 d G U P A 3
H2CA H 0.5060 0.1262 0.5068 0.051 Uiso 0.168 1 calc R U P A 3
C3C C 0.681(2) 0.0769(9) 0.5133(15) 0.047(8) Uiso 0.168 1 d G U P A 3
H3CA H 0.6648 0.0114 0.5214 0.056 Uiso 0.168 1 calc R U P A 3
C4C C 0.7994(18) 0.1059(10) 0.5099(15) 0.112(15) Uiso 0.168 1 d G U P A 3
H4CA H 0.8630 0.0599 0.5157 0.134 Uiso 0.168 1 calc R U P A 3
C5C C 0.8230(12) 0.2037(11) 0.4977(10) 0.035(7) Uiso 0.168 1 d G U P A 3
C6C C 0.7278(11) 0.2725(9) 0.4890(6) 0.029(5) Uiso 0.168 1 d G U P A 3
N1C N 0.7514(15) 0.3702(9) 0.4768(9) 0.049(6) Uiso 0.168 1 d G U P A 3
C9C C 0.8701(17) 0.3993(13) 0.4734(12) 0.130(14) Uiso 0.168 1 d G U P A 3
H9CA H 0.8859 0.4647 0.4653 0.156 Uiso 0.168 1 calc R U P A 3
C8C C 0.9653(14) 0.3305(18) 0.4822(13) 0.120(15) Uiso 0.168 1 d G U P A 3
H8CA H 1.0447 0.3499 0.4799 0.144 Uiso 0.168 1 calc R U P A 3
C7C C 0.9417(12) 0.2327(16) 0.4943(14) 0.041(7) Uiso 0.168 1 d G U P A 3
H7CA H 1.0054 0.1867 0.5002 0.050 Uiso 0.168 1 calc R U P A 3
O2A O 0.4583(4) 0.4883(3) 0.5689(2) 0.0434(8) Uani 0.648 1 d D U P A 1
C10A C 0.4471(3) 0.5261(3) 0.64086(19) 0.0474(13) Uani 0.648 1 d DG . P A 1
C11A C 0.5023(4) 0.6133(3) 0.6743(3) 0.0656(17) Uani 0.648 1 d G . P A 1
H11A H 0.5522 0.6483 0.6483 0.079 Uiso 0.648 1 calc R U P A 1
C12A C 0.4831(5) 0.6482(3) 0.7467(3) 0.081(3) Uani 0.648 1 d G . P A 1
H12A H 0.5201 0.7066 0.7691 0.098 Uiso 0.648 1 calc R U P A 1
C13A C 0.4086(6) 0.5958(3) 0.7856(2) 0.090(2) Uani 0.648 1 d G . P A 1
H13A H 0.3957 0.6192 0.8340 0.108 Uiso 0.648 1 calc R U P A 1
C14A C 0.3533(4) 0.5086(3) 0.7521(2) 0.073(2) Uani 0.648 1 d G U P A 1
C15A C 0.3726(3) 0.4737(2) 0.67975(16) 0.0523(15) Uani 0.648 1 d G U P A 1
N2A N 0.3173(4) 0.3865(3) 0.6463(2) 0.0529(13) Uani 0.648 1 d G U P A 1
C18A C 0.2428(5) 0.3341(4) 0.6852(3) 0.095(3) Uani 0.648 1 d G U P A 1
H18A H 0.2058 0.2758 0.6628 0.114 Uiso 0.648 1 calc R U P A 1
C17A C 0.2235(7) 0.3690(4) 0.7575(4) 0.103(5) Uani 0.648 1 d G U P A 1
H17A H 0.1737 0.3340 0.7836 0.124 Uiso 0.648 1 calc R U P A 1
C16A C 0.2788(6) 0.4563(4) 0.7910(3) 0.102(4) Uani 0.648 1 d G U P A 1
H16A H 0.2659 0.4796 0.8394 0.123 Uiso 0.648 1 calc R U P A 1
O2B O 0.4214(12) 0.3976(9) 0.6030(7) 0.051(3) Uiso 0.184 1 d D U P A 2
C10B C 0.3577(12) 0.4040(10) 0.6615(7) 0.023(4) Uiso 0.184 1 d DG U P A 2
C11B C 0.2708(14) 0.3390(11) 0.6772(9) 0.026(5) Uiso 0.184 1 d G U P A 2
H11B H 0.2469 0.2840 0.6445 0.031 Uiso 0.184 1 calc R U P A 2
C12B C 0.2196(17) 0.3562(13) 0.7420(11) 0.106(12) Uiso 0.184 1 d G U P A 2
H12B H 0.1614 0.3127 0.7525 0.127 Uiso 0.184 1 calc R U P A 2
C13B C 0.2552(17) 0.4384(14) 0.7909(11) 0.065(7) Uiso 0.184 1 d G U P A 2
H13B H 0.2210 0.4498 0.8342 0.078 Uiso 0.184 1 calc R U P A 2
C14B C 0.3421(13) 0.5034(11) 0.7751(8) 0.059(9) Uiso 0.184 1 d G U P A 2
C15B C 0.3934(9) 0.4862(9) 0.7104(6) 0.033(6) Uiso 0.184 1 d G U P A 2
N2B N 0.4802(12) 0.5512(11) 0.6946(9) 0.073(7) Uiso 0.184 1 d G U P A 2
C18B C 0.5159(14) 0.6334(10) 0.7435(11) 0.036(5) Uiso 0.184 1 d G U P A 2
H18B H 0.5741 0.6769 0.7330 0.043 Uiso 0.184 1 calc R U P A 2
C17B C 0.4647(17) 0.6505(11) 0.8083(12) 0.078(9) Uiso 0.184 1 d G U P A 2
H17B H 0.4886 0.7055 0.8410 0.093 Uiso 0.184 1 calc R U P A 2
C16B C 0.3778(18) 0.5855(13) 0.8241(11) 0.097(11) Uiso 0.184 1 d G U P A 2
H16B H 0.3436 0.5970 0.8674 0.116 Uiso 0.184 1 calc R U P A 2
O2C O 0.3416(13) 0.4227(10) 0.5747(7) 0.050(3) Uiso 0.168 1 d D U P A 3
C10C C 0.3287(17) 0.4266(10) 0.6525(8) 0.049(8) Uiso 0.168 1 d DG U P A 3
C11C C 0.257(2) 0.3578(11) 0.6795(10) 0.033(6) Uiso 0.168 1 d G U P A 3
H11C H 0.2208 0.3060 0.6458 0.039 Uiso 0.168 1 calc R U P A 3
C12C C 0.239(2) 0.3665(13) 0.7569(11) 0.055(9) Uiso 0.168 1 d G U P A 3
H12C H 0.1907 0.3205 0.7750 0.067 Uiso 0.168 1 calc R U P A 3
C13C C 0.293(2) 0.4439(13) 0.8074(9) 0.089(11) Uiso 0.168 1 d G U P A 3
H13C H 0.2806 0.4497 0.8592 0.106 Uiso 0.168 1 calc R U P A 3
C14C C 0.3645(15) 0.5127(10) 0.7804(7) 0.043(7) Uiso 0.168 1 d G U P A 3
C15C C 0.3826(12) 0.5041(9) 0.7030(8) 0.048(7) Uiso 0.168 1 d G U P A 3
N2C N 0.4545(15) 0.5729(12) 0.6760(11) 0.044(5) Uiso 0.168 1 d G U P A 3
C18C C 0.5083(17) 0.6503(12) 0.7264(14) 0.113(16) Uiso 0.168 1 d G U P A 3
H18C H 0.5564 0.6963 0.7083 0.136 Uiso 0.168 1 calc R U P A 3
C17C C 0.490(2) 0.6589(12) 0.8038(13) 0.096(13) Uiso 0.168 1 d G U P A 3
H17C H 0.5263 0.7107 0.8376 0.115 Uiso 0.168 1 calc R U P A 3
C16C C 0.418(2) 0.5901(12) 0.8308(10) 0.063(7) Uiso 0.168 1 d G U P A 3
H16C H 0.4063 0.5959 0.8826 0.075 Uiso 0.168 1 calc R U P A 3
O3A O 0.2854(3) 0.4139(3) 0.4420(2) 0.0510(9) Uani 0.648 1 d D U P A 1
C19A C 0.1962(4) 0.3943(3) 0.3715(2) 0.0502(15) Uani 0.648 1 d DG U P A 1
C20A C 0.1194(5) 0.3122(3) 0.3557(3) 0.070(2) Uani 0.648 1 d G U P A 1
H20A H 0.1305 0.2625 0.3943 0.084 Uiso 0.648 1 calc R U P A 1
C21A C 0.0260(6) 0.3045(4) 0.2822(4) 0.095(4) Uani 0.648 1 d G U P A 1
H21A H -0.0254 0.2496 0.2716 0.114 Uiso 0.648 1 calc R U P A 1
C22A C 0.0094(6) 0.3788(4) 0.2244(3) 0.078(3) Uani 0.648 1 d G U P A 1
H22A H -0.0532 0.3736 0.1752 0.094 Uiso 0.648 1 calc R U P A 1
C23A C 0.0862(4) 0.4609(3) 0.2403(2) 0.069(3) Uani 0.648 1 d G U P A 1
C24A C 0.1796(3) 0.4686(3) 0.3138(2) 0.0540(18) Uani 0.648 1 d G U P A 1
N3A N 0.2564(4) 0.5507(3) 0.3296(3) 0.0528(14) Uani 0.648 1 d G U P A 1
C27A C 0.2398(6) 0.6251(3) 0.2719(4) 0.062(2) Uani 0.648 1 d G U P A 1
H27A H 0.2912 0.6800 0.2825 0.075 Uiso 0.648 1 calc R U P A 1
C26A C 0.1464(7) 0.6173(4) 0.1984(3) 0.083(3) Uani 0.648 1 d G U P A 1
H26A H 0.1353 0.6670 0.1597 0.099 Uiso 0.648 1 calc R U P A 1
C25A C 0.0696(6) 0.5352(4) 0.1825(3) 0.098(3) Uani 0.648 1 d G U P A 1
H25A H 0.0070 0.5300 0.1333 0.118 Uiso 0.648 1 calc R U P A 1
O3B O 0.3346(12) 0.3815(10) 0.4108(8) 0.054(3) Uiso 0.184 1 d D U P A 2
C19B C 0.2230(12) 0.3914(11) 0.3525(8) 0.050(7) Uiso 0.184 1 d DG U P A 2
C20B C 0.1365(16) 0.3153(11) 0.3394(11) 0.023(4) Uiso 0.184 1 d G U P A 2
H20B H 0.1524 0.2606 0.3731 0.028 Uiso 0.184 1 calc R U P A 2
C21B C 0.0263(16) 0.3212(12) 0.2760(13) 0.059(9) Uiso 0.184 1 d G U P A 2
H21B H -0.0315 0.2703 0.2673 0.070 Uiso 0.184 1 calc R U P A 2
C22B C 0.0026(15) 0.4030(14) 0.2257(11) 0.086(11) Uiso 0.184 1 d G U P A 2
H22B H -0.0712 0.4069 0.1833 0.103 Uiso 0.184 1 calc R U P A 2
C23B C 0.0890(13) 0.4791(11) 0.2388(8) 0.039(6) Uiso 0.184 1 d G U P A 2
C24B C 0.1992(11) 0.4732(10) 0.3022(8) 0.042(6) Uiso 0.184 1 d G U P A 2
N3B N 0.2857(15) 0.5493(12) 0.3152(12) 0.078(9) Uiso 0.184 1 d G U P A 2
C27B C 0.262(2) 0.6311(12) 0.2649(15) 0.116(13) Uiso 0.184 1 d G U P A 2
H27B H 0.3198 0.6820 0.2737 0.139 Uiso 0.184 1 calc R U P A 2
C26B C 0.152(2) 0.6370(12) 0.2016(14) 0.071(9) Uiso 0.184 1 d G U P A 2
H26B H 0.1359 0.6917 0.1679 0.085 Uiso 0.184 1 calc R U P A 2
C25B C 0.0653(19) 0.5609(13) 0.1885(11) 0.038(5) Uiso 0.184 1 d G U P A 2
H25B H -0.0085 0.5648 0.1461 0.045 Uiso 0.184 1 calc R U P A 2
O3C O 0.3939(13) 0.4822(11) 0.4377(8) 0.044(3) Uiso 0.168 1 d D U P A 3
C19C C 0.3111(13) 0.5137(11) 0.3681(8) 0.049(5) Uiso 0.168 1 d DG . P A 3
C20C C 0.3206(16) 0.6047(11) 0.3339(11) 0.088(9) Uiso 0.168 1 d G . P A 3
H20C H 0.3850 0.6471 0.3596 0.106 Uiso 0.168 1 calc R U P A 3
C21C C 0.234(2) 0.6323(11) 0.2615(12) 0.138(16) Uiso 0.168 1 d G U P A 3
H21C H 0.2399 0.6932 0.2387 0.165 Uiso 0.168 1 calc R U P A 3
C22C C 0.1373(19) 0.5689(13) 0.2232(10) 0.101(12) Uiso 0.168 1 d G . P A 3
H22C H 0.0791 0.5874 0.1748 0.121 Uiso 0.168 1 calc R U P A 3
C23C C 0.1279(13) 0.4779(11) 0.2574(8) 0.125(13) Uiso 0.168 1 d G U P A 3
C24C C 0.2148(12) 0.4503(9) 0.3298(7) 0.098(11) Uiso 0.168 1 d G U P A 3
N3C N 0.2054(19) 0.3593(10) 0.3639(10) 0.086(9) Uiso 0.168 1 d G U P A 3
C27C C 0.109(2) 0.2959(11) 0.3256(13) 0.087(11) Uiso 0.168 1 d G U P A 3
H27C H 0.1028 0.2350 0.3485 0.104 Uiso 0.168 1 calc R U P A 3
C26C C 0.0221(19) 0.3235(14) 0.2532(13) 0.056(8) Uiso 0.168 1 d G U P A 3
H26C H -0.0423 0.2811 0.2276 0.067 Uiso 0.168 1 calc R U P A 3
C25C C 0.0315(16) 0.4145(15) 0.2191(10) 0.102(13) Uiso 0.168 1 d G U P A 3
H25C H -0.0266 0.4330 0.1706 0.122 Uiso 0.168 1 calc R U P A 3

loop_
_atom_site_aniso_label
_atom_site_aniso_U_11
_atom_site_aniso_U_22
_atom_site_aniso_U_33
_atom_site_aniso_U_23
_atom_site_aniso_U_13
_atom_site_aniso_U_12
Co1A 0.0414(4) 0.0383(4) 0.0534(6) 0.0011(4) 0.0124(4) 0.0003(3)
Co2A 0.0408(4) 0.0371(4) 0.0520(5) -0.0006(3) 0.0106(3) -0.0010(3)
Co1B 0.0482(18) 0.0372(14) 0.0533(16) -0.0037(13) 0.0157(17) -0.0012(13)
Co2B 0.0526(17) 0.0395(14) 0.0471(15) -0.0023(12) 0.0156(15) -0.0023(13)
Co1C 0.0455(19) 0.0462(18) 0.057(2) -0.0049(17) 0.0129(16) -0.0038(16)
Co2C 0.0499(17) 0.0411(16) 0.0501(18) -0.0029(15) 0.0155(14) -0.0027(14)
Cl1 0.0586(6) 0.0451(5) 0.1115(9) 0.0048(5) 0.0218(6) -0.0070(4)
O1A 0.043(2) 0.0361(18) 0.071(3) -0.0037(18) 0.0223(18) -0.0021(16)
C1A 0.043(3) 0.044(3) 0.048(4) 0.002(3) 0.018(3) 0.014(3)
C2A 0.055(4) 0.041(3) 0.072(5) -0.002(3) 0.030(3) -0.006(3)
C3A 0.094(8) 0.039(4) 0.111(9) -0.003(4) 0.040(6) 0.013(3)
C4A 0.061(4) 0.040(3) 0.083(5) -0.005(3) 0.026(3) 0.023(3)
C5A 0.057(4) 0.065(5) 0.066(5) 0.010(3) 0.029(3) 0.002(3)
C6A 0.060(4) 0.042(3) 0.040(3) 0.002(3) 0.016(3) 0.010(3)
N1A 0.047(3) 0.051(3) 0.063(4) 0.010(3) 0.021(3) 0.005(2)
C9A 0.047(4) 0.052(4) 0.115(6) 0.004(4) 0.044(4) -0.005(3)
C8A 0.063(5) 0.079(5) 0.149(8) 0.012(5) 0.065(5) 0.010(4)
C7A 0.088(6) 0.088(7) 0.160(10) -0.002(6) 0.065(6) 0.013(5)
O2A 0.044(2) 0.039(2) 0.046(2) -0.0037(19) 0.0114(18) 0.002(2)
C10A 0.043(3) 0.049(3) 0.046(3) 0.000(3) 0.005(2) 0.005(3)
C11A 0.065(4) 0.056(4) 0.077(5) -0.016(4) 0.021(3) -0.011(3)
C12A 0.079(6) 0.071(5) 0.094(6) -0.035(4) 0.024(5) -0.009(4)
C13A 0.102(6) 0.105(6) 0.069(5) -0.012(5) 0.035(5) 0.009(5)
C14A 0.079(5) 0.077(5) 0.064(5) -0.011(4) 0.021(4) 0.004(4)
C15A 0.048(3) 0.068(4) 0.035(3) -0.005(3) 0.002(3) 0.009(3)
N2A 0.046(3) 0.051(4) 0.060(3) -0.005(3) 0.012(3) -0.004(3)
C18A 0.089(6) 0.085(6) 0.129(8) 0.007(5) 0.059(6) -0.019(5)
C17A 0.102(7) 0.133(9) 0.104(7) 0.003(6) 0.077(6) -0.009(5)
C16A 0.118(8) 0.130(8) 0.075(6) -0.015(5) 0.053(6) 0.006(6)
O3A 0.051(2) 0.041(2) 0.052(2) 0.0045(18) 0.0003(19) -0.0067(18)
C19A 0.041(3) 0.071(4) 0.038(3) -0.004(3) 0.009(3) -0.007(3)
C20A 0.068(5) 0.083(5) 0.061(5) 0.001(4) 0.020(4) -0.024(4)
C21A 0.086(6) 0.111(7) 0.065(6) -0.005(5) -0.016(4) -0.048(5)
C22A 0.064(5) 0.085(6) 0.064(5) -0.007(4) -0.019(3) -0.021(4)
C23A 0.074(5) 0.070(5) 0.059(4) 0.003(4) 0.009(4) 0.005(4)
C24A 0.043(3) 0.073(4) 0.048(4) -0.012(3) 0.016(3) -0.004(3)
N3A 0.051(3) 0.057(3) 0.048(3) 0.011(2) 0.010(3) 0.000(3)
C27A 0.077(5) 0.046(3) 0.066(4) 0.012(3) 0.022(4) 0.001(3)
C26A 0.111(8) 0.077(5) 0.055(4) 0.016(4) 0.014(4) 0.032(5)
C25A 0.098(6) 0.108(8) 0.076(6) -0.025(6) 0.001(4) 0.021(6)

loop_
_atom_type_symbol
_atom_type_description
_atom_type_scat_dispersion_real
_atom_type_scat_dispersion_imag
_atom_type_scat_source
C C 0.0033 0.0016 'International Tables Vol C Tables 4.2.6.8 and 6.1.1.4'
H H 0.0000 0.0000 'International Tables Vol C Tables 4.2.6.8 and 6.1.1.4'
N N 0.0061 0.0033 'International Tables Vol C Tables 4.2.6.8 and 6.1.1.4'
O O 0.0106 0.0060 'International Tables Vol C Tables 4.2.6.8 and 6.1.1.4'
Cl Cl 0.1484 0.1585 'International Tables Vol C Tables 4.2.6.8 and 6.1.1.4'
Co Co 0.3494 0.9721 'International Tables Vol C Tables 4.2.6.8 and 6.1.1.4'

loop_
_geom_angle_atom_site_label_1
_geom_angle_atom_site_label_2
_geom_angle_atom_site_label_3
_geom_angle
_geom_angle_site_symmetry_1
_geom_angle_site_symmetry_3
O1A Co1A O3A 105.56(16) . .
O1A Co1A N2A 124.75(17) . .
O3A Co1A N2A 113.30(19) . .
O1A Co1A O2A 76.16(14) . .
O3A Co1A O2A 76.84(14) . .
N2A Co1A O2A 76.25(12) . .
O1A Co1A Cl1 105.61(10) . .
O3A Co1A Cl1 106.02(11) . .
N2A Co1A Cl1 99.76(9) . .
O2A Co1A Cl1 175.86(10) . .
O3A Co2A O1A 179.27(16) 3_666 .
O3A Co2A N1A 101.10(15) 3_666 .
O1A Co2A N1A 79.49(13) . .
O3A Co2A O2A 100.63(16) 3_666 .
O1A Co2A O2A 78.82(14) . .
N1A Co2A O2A 157.66(15) . .
O3A Co2A N3A 78.4(4) 3_666 3_666
O1A Co2A N3A 101.2(4) . 3_666
N1A Co2A N3A 90.3(7) . 3_666
O2A Co2A N3A 99.1(7) . 3_666
O3A Co2A O2A 79.11(14) 3_666 3_666
O1A Co2A O2A 101.26(16) . 3_666
N1A Co2A O2A 97.22(16) . 3_666
O2A Co2A O2A 81.85(14) . 3_666
N3A Co2A O2A 157.2(4) 3_666 3_666
O2B Co1B O3B 103.7(6) . .
O2B Co1B N1B 118.1(7) . .
O3B Co1B N1B 121.2(7) . .
O2B Co1B O1B 78.0(5) . .
O3B Co1B O1B 76.1(5) . .
N1B Co1B O1B 74.5(5) . .
O2B Co1B Cl1 103.1(4) . .
O3B Co1B Cl1 106.2(4) . .
N1B Co1B Cl1 102.6(4) . .
O1B Co1B Cl1 177.0(3) . .
O3B Co2B O2B 175.7(5) 3_666 .
O3B Co2B N2B 101.6(5) 3_666 .
O2B Co2B N2B 76.8(5) . .
O3B Co2B O1B 101.6(5) 3_666 .
O2B Co2B O1B 79.9(5) . .
N2B Co2B O1B 156.7(5) . .
O3B Co2B O1B 79.0(5) 3_666 3_666
O2B Co2B O1B 97.4(5) . 3_666
N2B Co2B O1B 100.9(5) . 3_666
O1B Co2B O1B 81.9(5) . 3_666
O3B Co2B N3B 83.3(16) 3_666 3_666
O2B Co2B N3B 100.6(15) . 3_666
N2B Co2B N3B 89(2) . 3_666
O1B Co2B N3B 95(2) . 3_666
O1B Co2B N3B 161.0(17) 3_666 3_666
O2C Co1C O1C 108.7(6) . .
O2C Co1C N3C 120.8(7) . .
O1C Co1C N3C 113.6(7) . .
O2C Co1C O3C 77.1(5) . .
O1C Co1C O3C 75.9(6) . .
N3C Co1C O3C 75.3(5) . .
O2C Co1C Cl1 101.5(4) . .
O1C Co1C Cl1 105.7(4) . .
N3C Co1C Cl1 104.6(4) . .
O3C Co1C Cl1 178.2(4) . .
N2C Co2C O1C 97.3(6) . 3_666
N2C Co2C O2C 83.6(5) . .
O1C Co2C O2C 176.4(6) 3_666 .
N2C Co2C O3C 92.4(6) . 3_666
O1C Co2C O3C 79.4(6) 3_666 3_666
O2C Co2C O3C 104.1(6) . 3_666
N2C Co2C N1C 94.0(19) . 3_666
O1C Co2C N1C 82.2(16) 3_666 3_666
O2C Co2C N1C 94.3(15) . 3_666
O3C Co2C N1C 161.1(16) 3_666 3_666
N2C Co2C O3C 160.2(6) . .
O1C Co2C O3C 100.1(6) 3_666 .
O2C Co2C O3C 79.6(5) . .
O3C Co2C O3C 81.7(5) 3_666 .
N1C Co2C O3C 97.6(19) 3_666 .
C1A O1A Co1A 138.1(3) . .
C1A O1A Co2A 114.6(2) . .
Co1A O1A Co2A 107.22(14) . .
O1A C1A C2A 125.5(2) . .
O1A C1A C6A 114.4(2) . .
C2A C1A C6A 120.0 . .
C1A C2A C3A 120.0 . .
C2A C3A C4A 120.0 . .
C3A C4A C5A 120.0 . .
C6A C5A C4A 120.0 . .
C6A C5A C7A 120.0 . .
C4A C5A C7A 120.0 . .
N1A C6A C5A 120.0 . .
N1A C6A C1A 120.0 . .
C5A C6A C1A 120.0 . .
C9A N1A C6A 120.0 . .
C9A N1A Co2A 129.05(14) . .
C6A N1A Co2A 110.06(14) . .
N1A C9A C8A 120.0 . .
C7A C8A C9A 120.0 . .
C8A C7A C5A 120.0 . .
C1B O1B Co2B 122.2(10) . .
C1B O1B Co2B 123.4(10) . 3_666
Co2B O1B Co2B 98.1(5) . 3_666
C1B O1B Co1B 114.9(9) . .
Co2B O1B Co1B 95.7(5) . .
Co2B O1B Co1B 96.5(5) 3_666 .
O1B C1B C2B 127.9(9) . .
O1B C1B C6B 112.0(9) . .
C2B C1B C6B 120.0 . .
C1B C2B C3B 120.0 . .
C2B C3B C4B 120.0 . .
C3B C4B C5B 120.0 . .
C6B C5B C4B 120.0 . .
C6B C5B C7B 120.0 . .
C4B C5B C7B 120.0 . .
C5B C6B N1B 120.0 . .
C5B C6B C1B 120.0 . .
N1B C6B C1B 120.0 . .
C9B N1B C6B 120.0 . .
C9B N1B Co1B 121.5(6) . .
C6B N1B Co1B 118.5(6) . .
N1B C9B C8B 120.0 . .
C7B C8B C9B 120.0 . .
C8B C7B C5B 120.0 . .
C1C O1C Co1C 141.3(11) . .
C1C O1C Co2C 110.8(10) . 3_666
Co1C O1C Co2C 107.1(6) . 3_666
C2C C1C C6C 120.0 . .
C2C C1C O1C 121.9(10) . .
C6C C1C O1C 117.7(10) . .
C3C C2C C1C 120.0 . .
C2C C3C C4C 120.0 . .
C5C C4C C3C 120.0 . .
C4C C5C C6C 120.0 . .
C4C C5C C7C 120.0 . .
C6C C5C C7C 120.0 . .
N1C C6C C5C 120.0 . .
N1C C6C C1C 120.0 . .
C5C C6C C1C 120.0 . .
C6C N1C C9C 120.0 . .
C6C N1C Co2C 108.7(6) . 3_666
C9C N1C Co2C 130.6(6) . 3_666
C8C C9C N1C 120.0 . .
C9C C8C C7C 120.0 . .
C8C C7C C5C 120.0 . .
C10A O2A Co2A 123.7(3) . .
C10A O2A Co2A 124.0(3) . 3_666
Co2A O2A Co2A 98.15(14) . 3_666
C10A O2A Co1A 111.7(2) . .
Co2A O2A Co1A 97.07(16) . .
Co2A O2A Co1A 96.09(16) 3_666 .
O2A C10A C11A 123.6(2) . .
O2A C10A C15A 116.4(2) . .
C11A C10A C15A 120.0 . .
C12A C11A C10A 120.0 . .
C11A C12A C13A 120.0 . .
C14A C13A C12A 120.0 . .
C13A C14A C15A 120.0 . .
C13A C14A C16A 120.0 . .
C15A C14A C16A 120.0 . .
N2A C15A C14A 120.0 . .
N2A C15A C10A 120.0 . .
C14A C15A C10A 120.0 . .
C18A N2A C15A 120.0 . .
C18A N2A Co1A 124.76(14) . .
C15A N2A Co1A 115.03(13) . .
C17A C18A N2A 120.0 . .
C18A C17A C16A 120.0 . .
C17A C16A C14A 120.0 . .
C10B O2B Co1B 134.7(10) . .
C10B O2B Co2B 119.0(9) . .
Co1B O2B Co2B 106.3(5) . .
O2B C10B C11B 128.4(9) . .
O2B C10B C15B 111.6(9) . .
C11B C10B C15B 120.0 . .
C10B C11B C12B 120.0 . .
C13B C12B C11B 120.0 . .
C12B C13B C14B 120.0 . .
C13B C14B C15B 120.0 . .
C13B C14B C16B 120.0 . .
C15B C14B C16B 120.0 . .
N2B C15B C14B 120.0 . .
N2B C15B C10B 120.0 . .
C14B C15B C10B 120.0 . .
C15B N2B C18B 120.0 . .
C15B N2B Co2B 112.6(6) . .
C18B N2B Co2B 127.4(6) . .
N2B C18B C17B 120.0 . .
C16B C17B C18B 120.0 . .
C17B C16B C14B 120.0 . .
C10C O2C Co1C 144.5(11) . .
C10C O2C Co2C 108.1(10) . .
Co1C O2C Co2C 106.6(6) . .
O2C C10C C11C 120.9(11) . .
O2C C10C C15C 119.0(11) . .
C11C C10C C15C 120.0 . .
C12C C11C C10C 120.0 . .
C11C C12C C13C 120.0 . .
C12C C13C C14C 120.0 . .
C15C C14C C13C 120.0 . .
C15C C14C C16C 120.0 . .
C13C C14C C16C 120.0 . .
N2C C15C C14C 120.0 . .
N2C C15C C10C 120.0 . .
C14C C15C C10C 120.0 . .
C15C N2C C18C 120.0 . .
C15C N2C Co2C 106.8(6) . .
C18C N2C Co2C 131.3(6) . .
C17C C18C N2C 120.0 . .
C16C C17C C18C 120.0 . .
C17C C16C C14C 120.0 . .
C19A O3A Co1A 135.3(3) . .
C19A O3A Co2A 117.1(3) . 3_666
Co1A O3A Co2A 107.55(15) . 3_666
O3A C19A C20A 126.1(3) . .
O3A C19A C24A 113.8(3) . .
C20A C19A C24A 120.0 . .
C21A C20A C19A 120.0 . .
C20A C21A C22A 120.0 . .
C21A C22A C23A 120.0 . .
C22A C23A C24A 120.0 . .
C22A C23A C25A 120.0 . .
C24A C23A C25A 120.0 . .
N3A C24A C23A 120.0 . .
N3A C24A C19A 120.0 . .
C23A C24A C19A 120.0 . .
C27A N3A C24A 120.0 . .
C27A N3A Co2A 129.25(17) . 3_666
C24A N3A Co2A 110.17(17) . 3_666
N3A C27A C26A 120.0 . .
C25A C26A C27A 120.0 . .
C26A C25A C23A 120.0 . .
C19B O3B Co1B 142.2(11) . .
C19B O3B Co2B 109.6(10) . 3_666
Co1B O3B Co2B 107.5(6) . 3_666
O3B C19B C20B 119.3(11) . .
O3B C19B C24B 120.5(11) . .
C20B C19B C24B 120.0 . .
C21B C20B C19B 120.0 . .
C20B C21B C22B 120.0 . .
C21B C22B C23B 120.0 . .
C24B C23B C22B 120.0 . .
C24B C23B C25B 120.0 . .
C22B C23B C25B 120.0 . .
N3B C24B C23B 120.0 . .
N3B C24B C19B 120.0 . .
C23B C24B C19B 120.0 . .
C24B N3B C27B 120.0 . .
C24B N3B Co2B 105.5(6) . 3_666
C27B N3B Co2B 133.5(6) . 3_666
C26B C27B N3B 120.0 . .
C25B C26B C27B 120.0 . .
C26B C25B C23B 120.0 . .
C19C O3C Co2C 124.6(12) . 3_666
C19C O3C Co2C 123.0(11) . .
Co2C O3C Co2C 98.3(5) 3_666 .
C19C O3C Co1C 112.4(10) . .
Co2C O3C Co1C 97.0(6) 3_666 .
Co2C O3C Co1C 95.3(6) . .
O3C C19C C20C 122.7(11) . .
O3C C19C C24C 117.2(11) . .
C20C C19C C24C 120.0 . .
C19C C20C C21C 120.0 . .
C22C C21C C20C 120.0 . .
C23C C22C C21C 120.0 . .
C22C C23C C24C 120.0 . .
C22C C23C C25C 120.0 . .
C24C C23C C25C 120.0 . .
N3C C24C C23C 120.0 . .
N3C C24C C19C 120.0 . .
C23C C24C C19C 120.0 . .
C24C N3C C27C 120.0 . .
C24C N3C Co1C 114.5(6) . .
C27C N3C Co1C 125.2(6) . .
N3C C27C C26C 120.0 . .
C27C C26C C25C 120.0 . .
C26C C25C C23C 120.0 . .

loop_
_geom_bond_atom_site_label_1
_geom_bond_atom_site_label_2
_geom_bond_distance
_geom_bond_site_symmetry_2
Co1A O1A 1.997(3) .
Co1A O3A 2.000(3) .
Co1A N2A 2.086(4) .
Co1A O2A 2.268(4) .
Co1A Cl1 2.3291(12) .
Co2A O3A 2.051(3) 3_666
Co2A O1A 2.064(3) .
Co2A N1A 2.079(4) .
Co2A O2A 2.092(4) .
Co2A N3A 2.113(9) 3_666
Co2A O2A 2.126(4) 3_666
Co1B O2B 1.989(12) .
Co1B O3B 2.017(13) .
Co1B N1B 2.035(15) .
Co1B O1B 2.263(13) .
Co1B Cl1 2.360(3) .
Co2B O3B 2.039(14) 3_666
Co2B O2B 2.068(13) .
Co2B N2B 2.102(14) .
Co2B O1B 2.112(13) .
Co2B O1B 2.120(13) 3_666
Co2B N3B 2.14(3) 3_666
Co1C O2C 1.990(13) .
Co1C O1C 1.999(14) .
Co1C N3C 2.139(16) .
Co1C O3C 2.286(15) .
Co1C Cl1 2.372(3) .
Co2C N2C 2.061(19) .
Co2C O1C 2.066(15) 3_666
Co2C O2C 2.067(14) .
Co2C O3C 2.076(15) 3_666
Co2C N1C 2.11(3) 3_666
Co2C O3C 2.112(14) .
O1A C1A 1.362(4) .
C1A C2A 1.3900 .
C1A C6A 1.3900 .
C2A C3A 1.3900 .
C3A C4A 1.3900 .
C4A C5A 1.3900 .
C5A C6A 1.3900 .
C5A C7A 1.3900 .
C6A N1A 1.3900 .
N1A C9A 1.3900 .
C9A C8A 1.3900 .
C8A C7A 1.3900 .
O1B C1B 1.386(13) .
O1B Co2B 2.120(13) 3_666
C1B C2B 1.3900 .
C1B C6B 1.3900 .
C2B C3B 1.3900 .
C3B C4B 1.3900 .
C4B C5B 1.3900 .
C5B C6B 1.3900 .
C5B C7B 1.3900 .
C6B N1B 1.3900 .
N1B C9B 1.3900 .
C9B C8B 1.3900 .
C8B C7B 1.3900 .
O1C C1C 1.403(14) .
O1C Co2C 2.066(15) 3_666
C1C C2C 1.3900 .
C1C C6C 1.3900 .
C2C C3C 1.3900 .
C3C C4C 1.3900 .
C4C C5C 1.3900 .
C5C C6C 1.3900 .
C5C C7C 1.3900 .
C6C N1C 1.3900 .
N1C C9C 1.3900 .
N1C Co2C 2.106(16) 3_666
C9C C8C 1.3900 .
C8C C7C 1.3900 .
O2A C10A 1.365(4) .
O2A Co2A 2.126(4) 3_666
C10A C11A 1.3900 .
C10A C15A 1.3900 .
C11A C12A 1.3900 .
C12A C13A 1.3900 .
C13A C14A 1.3900 .
C14A C15A 1.3900 .
C14A C16A 1.3900 .
C15A N2A 1.3900 .
N2A C18A 1.3900 .
C18A C17A 1.3900 .
C17A C16A 1.3900 .
O2B C10B 1.371(13) .
C10B C11B 1.3900 .
C10B C15B 1.3900 .
C11B C12B 1.3900 .
C12B C13B 1.3900 .
C13B C14B 1.3900 .
C14B C15B 1.3900 .
C14B C16B 1.3900 .
C15B N2B 1.3900 .
N2B C18B 1.3900 .
C18B C17B 1.3900 .
C17B C16B 1.3900 .
O2C C10C 1.371(13) .
C10C C11C 1.3900 .
C10C C15C 1.3900 .
C11C C12C 1.3900 .
C12C C13C 1.3900 .
C13C C14C 1.3900 .
C14C C15C 1.3900 .
C14C C16C 1.3900 .
C15C N2C 1.3900 .
N2C C18C 1.3900 .
C18C C17C 1.3900 .
C17C C16C 1.3900 .
O3A C19A 1.354(5) .
O3A Co2A 2.052(3) 3_666
C19A C20A 1.3900 .
C19A C24A 1.3900 .
C20A C21A 1.3900 .
C21A C22A 1.3900 .
C22A C23A 1.3900 .
C23A C24A 1.3900 .
C23A C25A 1.3900 .
C24A N3A 1.3900 .
N3A C27A 1.3900 .
N3A Co2A 2.113(4) 3_666
C27A C26A 1.3900 .
C26A C25A 1.3900 .
O3B C19B 1.362(13) .
O3B Co2B 2.039(14) 3_666
C19B C20B 1.3900 .
C19B C24B 1.3900 .
C20B C21B 1.3900 .
C21B C22B 1.3900 .
C22B C23B 1.3900 .
C23B C24B 1.3900 .
C23B C25B 1.3900 .
C24B N3B 1.3900 .
N3B C27B 1.3900 .
N3B Co2B 2.141(18) 3_666
C27B C26B 1.3900 .
C26B C25B 1.3900 .
O3C C19C 1.353(14) .
O3C Co2C 2.076(14) 3_666
C19C C20C 1.3900 .
C19C C24C 1.3900 .
C20C C21C 1.3900 .
C21C C22C 1.3900 .
C22C C23C 1.3900 .
C23C C24C 1.3900 .
C23C C25C 1.3900 .
C24C N3C 1.3900 .
N3C C27C 1.3900 .
C27C C26C 1.3900 .
C26C C25C 1.3900 .
